data_2016224
loop_
_publ_author_name
'Meng, Xiang-Gao'
'Zhou, Chun-Shan'
'Wang, Li'
'Liu, Chang-Lin'

_publ_section_title
;
 Two salts of 5-sulfosalicylic acid and 3-aminopyridine
;
_journal_coeditor_code AV3101
_journal_issue 11
_journal_name_full 'Acta Crystallographica Section C'
_journal_page_first o667
_journal_page_last o670
_journal_paper_doi 10.1107/S0108270107047270
_journal_volume 63
_journal_year 2007
_chemical_formula_iupac 'C5 H7 N2 + , C7 H5 O6 S - , H2 O'
_chemical_formula_moiety 'C5 H7 N2 + , C7 H5 O6 S - , H2 O'
_chemical_formula_sum 'C12 H14 N2 O7 S'
_chemical_formula_weight 330.31
_chemical_name_systematic
;
3-aminopyrimidinium 3-carboxy-4-hydroxybenzenesulfonate monohydrate
;
_space_group_IT_number 2
_symmetry_cell_setting triclinic
_symmetry_space_group_name_Hall '-P 1'
_symmetry_space_group_name_H-M 'P -1'
_atom_sites_solution_hydrogens geom
_atom_sites_solution_primary direct
_atom_sites_solution_secondary difmap
_audit_creation_method SHELXL97
_cell_angle_alpha 80.2850(10)
_cell_angle_beta 74.4340(10)
_cell_angle_gamma 82.7180(10)
_cell_formula_units_Z 2
_cell_length_a 7.1447(4)
_cell_length_b 8.4120(5)
_cell_length_c 12.3958(7)
_cell_measurement_reflns_used 1046
_cell_measurement_temperature 299(2)
_cell_measurement_theta_max 25.65
_cell_measurement_theta_min 3.86
_cell_volume 704.78(7)
_computing_cell_refinement 'SMART (Bruker, 2001)'
_computing_data_collection 'SMART (Bruker, 2001)'
_computing_data_reduction 'SAINT-Plus (Bruker, 2001)'
_computing_molecular_graphics 'PLATON (Spek, 2003)'
_computing_publication_material 'PLATON (Spek, 2003)'
_computing_structure_refinement 'SHELXL97 (Sheldrick, 1997)'
_computing_structure_solution 'SHELXS97 (Sheldrick, 1997)'
_diffrn_ambient_temperature 298(2)
_diffrn_measured_fraction_theta_full 0.996
_diffrn_measured_fraction_theta_max 0.996
_diffrn_measurement_device_type 'Bruker SMART APEX CCD area-detector'
_diffrn_measurement_method '0.3\% wide \w exposures'
_diffrn_radiation_monochromator graphite
_diffrn_radiation_source 'fine focus sealed Siemens Mo tube'
_diffrn_radiation_type 'Mo k\a'
_diffrn_radiation_wavelength 0.71073
_diffrn_reflns_av_R_equivalents 0.0223
_diffrn_reflns_av_sigmaI/netI 0.0239
_diffrn_reflns_limit_h_max 8
_diffrn_reflns_limit_h_min -8
_diffrn_reflns_limit_k_max 10
_diffrn_reflns_limit_k_min -10
_diffrn_reflns_limit_l_max 15
_diffrn_reflns_limit_l_min -15
_diffrn_reflns_number 7356
_diffrn_reflns_theta_full 26.00
_diffrn_reflns_theta_max 26.00
_diffrn_reflns_theta_min 1.72
_exptl_absorpt_coefficient_mu 0.268
_exptl_absorpt_correction_T_max 0.9685
_exptl_absorpt_correction_T_min 0.9238
_exptl_absorpt_correction_type multi-scan
_exptl_absorpt_process_details '(SADABS; Sheldrick, 1996)'
_exptl_crystal_colour brown
_exptl_crystal_density_diffrn 1.557
_exptl_crystal_density_method 'not measured'
_exptl_crystal_description block
_exptl_crystal_F_000 344
_exptl_crystal_size_max 0.25
_exptl_crystal_size_mid 0.20
_exptl_crystal_size_min 0.20
_refine_diff_density_max 0.655
_refine_diff_density_min -0.353
_refine_ls_extinction_method none
_refine_ls_goodness_of_fit_ref 1.086
_refine_ls_hydrogen_treatment mixed
_refine_ls_matrix_type full
_refine_ls_number_parameters 220
_refine_ls_number_reflns 2773
_refine_ls_number_restraints 0
_refine_ls_restrained_S_all 1.086
_refine_ls_R_factor_all 0.0517
_refine_ls_R_factor_gt 0.0487
_refine_ls_shift/su_max 0.000
_refine_ls_shift/su_mean 0.000
_refine_ls_structure_factor_coef Fsqd
_refine_ls_weighting_details 'calc w = 1/[\s^2^(Fo^2^)+(0.1099P)^2^+0.0665P] where P=(Fo^2^+2Fc^2^)/3'
_refine_ls_weighting_scheme calc
_refine_ls_wR_factor_gt 0.1425
_refine_ls_wR_factor_ref 0.1459
_reflns_number_gt 2507
_reflns_number_total 2773
_reflns_threshold_expression I>2\s(I)
_cod_data_source_file av3101.cif
_cod_data_source_block I
_cod_database_code 2016224
_cod_database_fobs_code 2016224

loop_
_symmetry_equiv_pos_as_xyz
'x, y, z'
'-x, -y, -z'

loop_
_atom_site_type_symbol
_atom_site_label
_atom_site_fract_x
_atom_site_fract_y
_atom_site_fract_z
_atom_site_U_iso_or_equiv
_atom_site_adp_type
_atom_site_calc_flag
_atom_site_refinement_flags
_atom_site_occupancy
C C1 0.2448(2) 0.98886(19) 0.53399(14) 0.0315(4) Uani d . 1
C C2 0.2775(3) 0.9500(2) 0.42432(14) 0.0354(4) Uani d . 1
C C3 0.2592(3) 0.7920(2) 0.40978(16) 0.0434(5) Uani d . 1
H H3 0.2830 0.7657 0.3371 0.052 Uiso calc R 1
C C4 0.2068(3) 0.6758(2) 0.50073(16) 0.0413(4) Uani d . 1
H H4 0.1938 0.5713 0.4901 0.050 Uiso calc R 1
C C5 0.1726(2) 0.71503(19) 0.61007(14) 0.0326(4) Uani d . 1
C C6 0.1928(2) 0.86956(19) 0.62590(14) 0.0321(4) Uani d . 1
H H6 0.1714 0.8941 0.6989 0.038 Uiso calc R 1
C C7 0.2635(2) 1.1550(2) 0.55092(15) 0.0348(4) Uani d . 1
O O1 0.3025(2) 1.26501(16) 0.47363(11) 0.0469(4) Uani d . 1
O O2 0.2351(2) 1.17286(16) 0.65802(11) 0.0466(4) Uani d . 1
H H2 0.251(4) 1.268(4) 0.661(2) 0.070 Uiso d . 1
O O3 0.3280(2) 1.05943(18) 0.33133(11) 0.0485(4) Uani d . 1
H H3A 0.320(4) 1.145(4) 0.360(2) 0.073 Uiso d . 1
O O4 0.27461(19) 0.44732(14) 0.72302(11) 0.0397(3) Uani d . 1
O O5 -0.0591(2) 0.49434(17) 0.71349(13) 0.0517(4) Uani d . 1
O O6 0.0638(2) 0.64582(17) 0.82749(12) 0.0545(4) Uani d . 1
S S1 0.10454(6) 0.56641(5) 0.72792(3) 0.0348(2) Uani d . 1
C C8 0.2482(3) 1.0899(2) 0.98365(15) 0.0400(4) Uani d . 1
C C9 0.1702(3) 1.0052(3) 1.09030(16) 0.0447(5) Uani d . 1
H H9 0.1061 1.0617 1.1500 0.054 Uiso calc R 1
C C10 0.1876(3) 0.8393(3) 1.10751(19) 0.0537(5) Uani d . 1
H H10 0.1323 0.7837 1.1782 0.064 Uiso calc R 1
C C11 0.2862(4) 0.7553(3) 1.0209(2) 0.0573(6) Uani d . 1
H H11 0.3001 0.6427 1.0322 0.069 Uiso calc R 1
C C12 0.3448(3) 0.9978(3) 0.89877(16) 0.0471(5) Uani d . 1
H H12 0.3982 1.0489 0.8263 0.056 Uiso calc R 1
N N1 0.3614(3) 0.8368(3) 0.92065(16) 0.0527(5) Uani d . 1
H H1 0.430(4) 0.780(3) 0.866(2) 0.063 Uiso d . 1
N N2 0.2321(3) 1.2542(3) 0.96639(19) 0.0572(5) Uani d . 1
H H2A 0.267(4) 1.293(3) 0.899(2) 0.069 Uiso d . 1
H H2B 0.159(4) 1.301(3) 1.019(2) 0.069 Uiso d . 1
O O7 0.5517(2) 0.6030(2) 0.79363(15) 0.0587(4) Uani d . 1
H H7A 0.489(5) 0.556(4) 0.760(3) 0.088 Uiso d . 1
H H7B 0.674(5) 0.590(4) 0.754(3) 0.088 Uiso d . 1

loop_
_atom_site_aniso_label
_atom_site_aniso_U_11
_atom_site_aniso_U_22
_atom_site_aniso_U_33
_atom_site_aniso_U_12
_atom_site_aniso_U_13
_atom_site_aniso_U_23
C1 0.0325(8) 0.0271(8) 0.0334(9) -0.0009(6) -0.0054(6) -0.0064(6)
C2 0.0400(9) 0.0334(9) 0.0299(8) -0.0018(7) -0.0044(7) -0.0045(7)
C3 0.0611(12) 0.0382(10) 0.0323(9) -0.0056(8) -0.0094(8) -0.0119(7)
C4 0.0549(11) 0.0307(9) 0.0402(10) -0.0068(8) -0.0099(8) -0.0112(7)
C5 0.0370(9) 0.0254(8) 0.0330(9) -0.0031(6) -0.0040(7) -0.0054(6)
C6 0.0373(9) 0.0264(8) 0.0306(8) -0.0011(6) -0.0041(6) -0.0073(6)
C7 0.0378(9) 0.0270(8) 0.0369(9) 0.0003(7) -0.0059(7) -0.0050(7)
O1 0.0666(9) 0.0282(7) 0.0409(7) -0.0063(6) -0.0073(6) 0.0006(6)
O2 0.0763(10) 0.0248(6) 0.0376(7) -0.0069(6) -0.0090(6) -0.0079(5)
O3 0.0718(10) 0.0386(8) 0.0298(7) -0.0065(7) -0.0047(6) -0.0019(6)
O4 0.0482(7) 0.0272(6) 0.0439(7) -0.0019(5) -0.0115(6) -0.0062(5)
O5 0.0443(8) 0.0421(8) 0.0651(9) -0.0129(6) -0.0088(6) 0.0013(7)
O6 0.0838(10) 0.0334(7) 0.0361(7) -0.0036(7) 0.0040(7) -0.0090(6)
S1 0.0426(3) 0.0236(3) 0.0344(3) -0.00434(18) -0.00187(19) -0.00503(18)
C8 0.0359(9) 0.0499(11) 0.0343(9) -0.0030(8) -0.0104(7) -0.0044(8)
C9 0.0446(10) 0.0551(12) 0.0319(9) -0.0043(8) -0.0037(7) -0.0087(8)
C10 0.0591(13) 0.0571(13) 0.0438(11) -0.0141(10) -0.0133(9) 0.0028(9)
C11 0.0642(14) 0.0476(12) 0.0658(14) -0.0045(10) -0.0256(11) -0.0089(11)
C12 0.0415(10) 0.0657(14) 0.0324(9) -0.0018(9) -0.0077(8) -0.0074(9)
N1 0.0485(10) 0.0630(12) 0.0516(10) 0.0052(8) -0.0150(8) -0.0253(9)
N2 0.0662(12) 0.0499(11) 0.0480(10) -0.0006(9) -0.0065(9) -0.0021(9)
O7 0.0474(9) 0.0621(10) 0.0697(11) -0.0024(7) -0.0097(8) -0.0277(8)

loop_
_atom_type_symbol
_atom_type_description
_atom_type_scat_dispersion_real
_atom_type_scat_dispersion_imag
_atom_type_scat_source
C C 0.0033 0.0016 'International Tables Vol C Tables 4.2.6.8 and 6.1.1.4'
H H 0.0000 0.0000 'International Tables Vol C Tables 4.2.6.8 and 6.1.1.4'
N N 0.0061 0.0033 'International Tables Vol C Tables 4.2.6.8 and 6.1.1.4'
O O 0.0106 0.0060 'International Tables Vol C Tables 4.2.6.8 and 6.1.1.4'
S S 0.1246 0.1234 'International Tables Vol C Tables 4.2.6.8 and 6.1.1.4'

loop_
_geom_angle_atom_site_label_1
_geom_angle_atom_site_label_2
_geom_angle_atom_site_label_3
_geom_angle
_geom_angle_publ_flag
C6 C1 C2 119.10(15) no
C6 C1 C7 120.64(15) no
C2 C1 C7 120.26(15) no
O3 C2 C3 118.10(15) no
O3 C2 C1 122.37(16) no
C3 C2 C1 119.53(16) no
C4 C3 C2 120.90(16) no
C4 C3 H3 119.5 no
C2 C3 H3 119.5 no
C3 C4 C5 119.54(16) no
C3 C4 H4 120.2 no
C5 C4 H4 120.2 no
C6 C5 C4 120.32(16) no
C6 C5 S1 119.75(13) no
C4 C5 S1 119.93(13) no
C5 C6 C1 120.60(15) no
C5 C6 H6 119.7 no
C1 C6 H6 119.7 no
O1 C7 O2 122.99(16) no
O1 C7 C1 123.28(16) no
O2 C7 C1 113.73(15) no
C7 O2 H2 108.8(19) no
C2 O3 H3A 101.2(19) no
O6 S1 O5 114.92(9) no
O6 S1 O4 111.16(9) no
O5 S1 O4 110.67(8) no
O6 S1 C5 107.01(8) no
O5 S1 C5 106.94(8) no
O4 S1 C5 105.55(7) no
N2 C8 C12 122.62(19) no
N2 C8 C9 120.60(19) no
C12 C8 C9 116.77(19) no
C10 C9 C8 120.43(19) no
C10 C9 H9 119.8 no
C8 C9 H9 119.8 no
C11 C10 C9 120.1(2) no
C11 C10 H10 120.0 no
C9 C10 H10 120.0 no
N1 C11 C10 118.9(2) no
N1 C11 H11 120.5 no
C10 C11 H11 120.5 no
N1 C12 C8 120.39(19) no
N1 C12 H12 119.8 no
C8 C12 H12 119.8 no
C11 N1 C12 123.37(19) no
C11 N1 H1 117.8(17) no
C12 N1 H1 118.8(17) no
C8 N2 H2A 113(2) no
C8 N2 H2B 117.0(19) no
H2A N2 H2B 127(3) no
H7A O7 H7B 104(3) no

loop_
_geom_bond_atom_site_label_1
_geom_bond_atom_site_label_2
_geom_bond_distance
_geom_bond_publ_flag
C1 C6 1.387(2) no
C1 C2 1.404(2) no
C1 C7 1.475(2) no
C2 O3 1.345(2) no
C2 C3 1.398(3) no
C3 C4 1.364(3) no
C3 H3 0.9300 no
C4 C5 1.399(2) no
C4 H4 0.9300 no
C5 C6 1.378(2) no
C5 S1 1.7579(17) no
C6 H6 0.9300 no
C7 O1 1.215(2) no
C7 O2 1.320(2) no
O2 H2 0.83(3) no
O3 H3A 0.84(3) no
O4 S1 1.4684(13) no
O5 S1 1.4473(15) no
O6 S1 1.4457(14) no
C8 N2 1.357(3) no
C8 C12 1.390(3) no
C8 C9 1.398(3) no
C9 C10 1.370(3) no
C9 H9 0.9300 no
C10 C11 1.368(3) no
C10 H10 0.9300 no
C11 N1 1.323(3) no
C11 H11 0.9300 no
C12 N1 1.332(3) no
C12 H12 0.9300 no
N1 H1 0.89(3) no
N2 H2A 0.83(3) no
N2 H2B 0.84(3) no
O7 H7A 0.86(3) no
O7 H7B 0.88(4) no

loop_
_geom_hbond_atom_site_label_D
_geom_hbond_atom_site_label_H
_geom_hbond_atom_site_label_A
_geom_hbond_site_symmetry_A
_geom_hbond_distance_DH
_geom_hbond_distance_HA
_geom_hbond_distance_DA
_geom_hbond_angle_DHA
_geom_hbond_publ_flag
O7 H7A O4 . 0.86(3) 2.06(3) 2.894(2) 163(3) yes
O3 H3A O1 . 0.84(3) 1.83(3) 2.629(2) 156(3) yes
N1 H1 O7 . 0.89(3) 1.87(3) 2.723(2) 160(2) yes
C12 H12 O3 2_676 0.93 2.56 3.230(2) 129 yes
C10 H10 O5 2_567 0.93 2.53 3.332(3) 144 yes
O7 H7B O5 1_655 0.88(4) 1.94(4) 2.781(2) 158(3) yes
N2 H2B O6 2_577 0.84(3) 2.20(3) 3.014(3) 163(3) yes
N2 H2A O4 1_565 0.83(3) 2.33(3) 3.132(3) 163(3) yes
O2 H2 O4 1_565 0.83(3) 1.84(3) 2.6409(18) 159(3) yes

loop_
_geom_torsion_atom_site_label_1
_geom_torsion_atom_site_label_2
_geom_torsion_atom_site_label_3
_geom_torsion_atom_site_label_4
_geom_torsion
_geom_torsion_publ_flag
C6 C1 C2 O3 179.91(15) no
C7 C1 C2 O3 0.6(3) no
C6 C1 C2 C3 -0.7(3) no
C7 C1 C2 C3 -179.98(16) no
O3 C2 C3 C4 -179.46(18) no
C1 C2 C3 C4 1.1(3) no
C2 C3 C4 C5 -0.6(3) no
C3 C4 C5 C6 -0.4(3) no
C3 C4 C5 S1 179.87(15) no
C4 C5 C6 C1 0.8(3) no
S1 C5 C6 C1 -179.45(12) no
C2 C1 C6 C5 -0.2(3) no
C7 C1 C6 C5 179.02(15) no
C6 C1 C7 O1 -177.59(17) no
C2 C1 C7 O1 1.7(3) no
C6 C1 C7 O2 2.9(2) no
C2 C1 C7 O2 -177.87(16) no
C6 C5 S1 O6 5.06(17) no
C4 C5 S1 O6 -175.19(14) no
C6 C5 S1 O5 128.70(15) no
C4 C5 S1 O5 -51.56(16) no
C6 C5 S1 O4 -113.42(15) no
C4 C5 S1 O4 66.33(16) no
N2 C8 C9 C10 -179.7(2) no
C12 C8 C9 C10 -1.0(3) no
C8 C9 C10 C11 1.7(3) no
C9 C10 C11 N1 -0.9(3) no
N2 C8 C12 N1 178.16(19) no
C9 C8 C12 N1 -0.5(3) no
C10 C11 N1 C12 -0.6(3) no
C8 C12 N1 C11 1.4(3) no

loop_
_cod_related_entry_id
_cod_related_entry_database
_cod_related_entry_code
1 ChemSpider 21121448
